data_4508811
loop_
_publ_author_name
'Vogt, Frederick G.'
'Brum, Jeffrey'
'Katrincic, Lee M.'
'Flach, Agnes'
'Socha, Jerome M.'
'Goodman, Richard M.'
'Haltiwanger, R. Curtis'

_publ_section_title
;
 Physical, Crystallographic, and Spectroscopic Characterization of a
 Crystalline Pharmaceutical Hydrate:&#x2009; Understanding the Role of
 Water
;
_journal_issue 10
_journal_name_full 'Crystal Growth &amp; Design'
_journal_page_first 2333
_journal_paper_doi 10.1021/cg060324k
_journal_volume 6
_journal_year 2006
_chemical_formula_sum 'C13 H15 Cl3 N3 Na O7 S'
_chemical_formula_weight 486.68
_chemical_melting_point 205
_chemical_name_systematic
; 
 Sodium N-(3-(aminosulfonyl)-4-chloro-2-hydroxyphenyl)-N'-
 (2,3-dichlorophenyl) urea trihydrate 
;
_space_group_IT_number 14
_symmetry_space_group_name_Hall '-P 2ybc'
_symmetry_space_group_name_H-M 'P 1 21/c 1'
_atom_sites_solution_hydrogens geom
_atom_sites_solution_primary direct
_atom_sites_solution_secondary difmap
_audit_creation_method SHELXL-97
_cell_angle_alpha 90.00
_cell_angle_beta 91.04(3)
_cell_angle_gamma 90.00
_cell_formula_units_Z 4
_cell_length_a 20.110(8)
_cell_length_b 6.863(3)
_cell_length_c 13.555(3)
_cell_measurement_temperature 173(2)
_cell_volume 1870.5(12)
_computing_structure_refinement 'SHELXL-97 (Sheldrick, 1997)'
_computing_structure_solution 'SHELXS-97 (Sheldrick, 1990)'
_diffrn_ambient_temperature 173(2)
_diffrn_measured_fraction_theta_full 0.998
_diffrn_measured_fraction_theta_max 0.998
_diffrn_radiation_monochromator graphite
_diffrn_radiation_source 'fine-focus sealed tube'
_diffrn_radiation_type MoK\a
_diffrn_radiation_wavelength 0.71073
_diffrn_reflns_av_R_equivalents 0.0566
_diffrn_reflns_av_sigmaI/netI 0.0626
_diffrn_reflns_limit_h_max 22
_diffrn_reflns_limit_h_min 0
_diffrn_reflns_limit_k_max 7
_diffrn_reflns_limit_k_min -7
_diffrn_reflns_limit_l_max 14
_diffrn_reflns_limit_l_min -14
_diffrn_reflns_number 5306
_diffrn_reflns_theta_full 22.98
_diffrn_reflns_theta_max 22.98
_diffrn_reflns_theta_min 1.01
_exptl_absorpt_coefficient_mu 0.669
_exptl_absorpt_correction_T_max 0.9673
_exptl_absorpt_correction_T_min 0.6897
_exptl_crystal_density_diffrn 1.728
_exptl_crystal_density_method 'not measured'
_exptl_crystal_F_000 992
_exptl_crystal_size_max 0.60
_exptl_crystal_size_mid 0.14
_exptl_crystal_size_min 0.05
_refine_diff_density_max 0.327
_refine_diff_density_min -0.509
_refine_diff_density_rms 0.086
_refine_ls_extinction_method none
_refine_ls_goodness_of_fit_ref 0.871
_refine_ls_hydrogen_treatment mixed
_refine_ls_matrix_type full
_refine_ls_number_parameters 273
_refine_ls_number_reflns 2607
_refine_ls_number_restraints 10
_refine_ls_restrained_S_all 1.103
_refine_ls_R_factor_all 0.0729
_refine_ls_R_factor_gt 0.0372
_refine_ls_shift/su_max 0.000
_refine_ls_shift/su_mean 0.000
_refine_ls_structure_factor_coef Fsqd
_refine_ls_weighting_details 'calc w=1/[\s^2^(Fo^2^)+(0.0918P)^2^+4.2371P] where P=(Fo^2^+2Fc^2^)/3'
_refine_ls_weighting_scheme calc
_refine_ls_wR_factor_gt 0.1029
_refine_ls_wR_factor_ref 0.1352
_reflns_number_gt 1844
_reflns_number_total 2607
_reflns_threshold_expression >2sigma(I)
_cod_data_source_file cg060324ksup1.cif
_cod_data_source_block trihydrate
_cod_database_code 4508811

loop_
_symmetry_equiv_pos_as_xyz
'x, y, z'
'-x, y+1/2, -z+1/2'
'-x, -y, -z'
'x, -y-1/2, z-1/2'

loop_
_atom_site_label
_atom_site_type_symbol
_atom_site_fract_x
_atom_site_fract_y
_atom_site_fract_z
_atom_site_U_iso_or_equiv
_atom_site_adp_type
_atom_site_occupancy
_atom_site_symmetry_multiplicity
_atom_site_calc_flag
_atom_site_refinement_flags
S1 S 0.39453(7) 0.5912(2) 0.28266(11) 0.0180(4) Uani 1 1 d .
Cl1 Cl 0.35502(9) 0.3554(2) 0.07041(12) 0.0307(5) Uani 1 1 d .
Cl2 Cl 0.15614(9) 1.6867(3) 0.33164(12) 0.0349(5) Uani 1 1 d .
Cl3 Cl 0.05980(9) 2.0323(2) 0.27757(13) 0.0323(5) Uani 1 1 d .
N1 N 0.3589(3) 0.6145(8) 0.3887(4) 0.0206(12) Uani 1 1 d D
H1NA H 0.326(2) 0.532(7) 0.393(5) 0.025 Uiso 1 1 d D
H1NB H 0.341(3) 0.731(4) 0.392(5) 0.025 Uiso 1 1 d D
N7 N 0.2278(2) 1.1068(8) 0.1785(4) 0.0195(12) Uani 1 1 d D
H7N H 0.237(3) 1.146(9) 0.2392(19) 0.023 Uiso 1 1 d D
N9 N 0.1677(3) 1.3861(7) 0.1797(4) 0.0193(12) Uani 1 1 d D
H9N H 0.183(3) 1.390(9) 0.2409(18) 0.023 Uiso 1 1 d D
O1 O 0.4520(2) 0.7189(6) 0.2835(3) 0.0253(10) Uani 1 1 d .
O2 O 0.4079(2) 0.3876(6) 0.2705(3) 0.0288(11) Uani 1 1 d .
O3 O 0.1768(2) 1.2117(7) 0.0353(3) 0.0247(10) Uani 1 1 d .
O4 O 0.3274(2) 0.9628(6) 0.2914(3) 0.0191(10) Uani 1 1 d .
C1 C 0.3371(3) 0.6768(9) 0.1923(4) 0.0157(13) Uani 1 1 d .
C2 C 0.3087(3) 0.8621(8) 0.2147(4) 0.0142(13) Uani 1 1 d .
C3 C 0.2580(3) 0.9323(9) 0.1479(4) 0.0173(14) Uani 1 1 d .
C4 C 0.2397(3) 0.8281(9) 0.0652(4) 0.0187(14) Uani 1 1 d .
H4A H 0.2056 0.8776 0.0226 0.022 Uiso 1 1 calc R
C5 C 0.2700(3) 0.6512(9) 0.0425(4) 0.0208(14) Uani 1 1 d .
H5A H 0.2577 0.5829 -0.0160 0.025 Uiso 1 1 calc R
C6 C 0.3181(3) 0.5764(9) 0.1057(5) 0.0183(14) Uani 1 1 d .
C8 C 0.1897(3) 1.2311(9) 0.1237(4) 0.0171(14) Uani 1 1 d .
C10 C 0.1255(3) 1.5384(9) 0.1503(4) 0.0180(14) Uani 1 1 d .
C11 C 0.1152(3) 1.6919(9) 0.2173(4) 0.0190(14) Uani 1 1 d .
C12 C 0.0739(3) 1.8463(9) 0.1932(5) 0.0211(15) Uani 1 1 d .
C13 C 0.0415(3) 1.8535(10) 0.1019(5) 0.0261(16) Uani 1 1 d .
H13A H 0.0128 1.9590 0.0855 0.031 Uiso 1 1 calc R
C14 C 0.0518(3) 1.7051(10) 0.0360(5) 0.0249(15) Uani 1 1 d .
H14A H 0.0303 1.7103 -0.0269 0.030 Uiso 1 1 calc R
C15 C 0.0926(3) 1.5486(9) 0.0584(5) 0.0217(15) Uani 1 1 d .
H15A H 0.0982 1.4476 0.0114 0.026 Uiso 1 1 calc R
Na1 Na 0.56099(12) 0.5659(4) 0.2578(2) 0.0288(7) Uani 1 1 d .
O40 O 0.2602(2) 1.1992(7) -0.1291(3) 0.0254(10) Uani 1 1 d D
H40A H 0.234(3) 1.209(10) -0.081(3) 0.030 Uiso 1 1 d D
H40B H 0.285(3) 1.298(6) -0.125(5) 0.030 Uiso 1 1 d D
O50 O 0.4480(2) 0.5454(7) 0.5700(3) 0.0366(13) Uani 1 1 d D
H50A H 0.4153(4) 0.5718(8) 0.5336(5) 0.044 Uiso 1 1 d RD
H50B H 0.4693(3) 0.6502(14) 0.5739(3) 0.044 Uiso 1 1 d RD
O60 O 0.5210(3) 0.5985(11) 0.0851(5) 0.074(2) Uani 1 1 d D
H60A H 0.5516(3) 0.6101(11) 0.0473(5) 0.089 Uiso 1 1 d RD
H60B H 0.4892(3) 0.5314(11) 0.0575(5) 0.089 Uiso 1 1 d RD

loop_
_atom_site_aniso_label
_atom_site_aniso_U_11
_atom_site_aniso_U_22
_atom_site_aniso_U_33
_atom_site_aniso_U_23
_atom_site_aniso_U_13
_atom_site_aniso_U_12
S1 0.0161(8) 0.0139(8) 0.0239(9) 0.0010(7) 0.0005(6) 0.0019(7)
Cl1 0.0365(10) 0.0199(9) 0.0355(10) -0.0114(7) -0.0017(8) 0.0077(7)
Cl2 0.0449(11) 0.0402(11) 0.0192(8) -0.0064(8) -0.0080(7) 0.0202(9)
Cl3 0.0399(11) 0.0242(9) 0.0331(10) -0.0031(8) 0.0069(8) 0.0118(8)
N1 0.022(3) 0.017(3) 0.023(3) 0.003(2) 0.002(2) 0.002(2)
N7 0.023(3) 0.021(3) 0.014(3) -0.004(2) -0.003(2) 0.006(2)
N9 0.027(3) 0.020(3) 0.011(3) -0.001(2) -0.004(2) 0.009(2)
O1 0.017(2) 0.027(3) 0.032(2) 0.003(2) -0.0006(19) 0.000(2)
O2 0.034(3) 0.017(2) 0.035(3) 0.001(2) -0.002(2) 0.010(2)
O3 0.028(3) 0.029(3) 0.017(2) -0.001(2) -0.0048(19) 0.009(2)
O4 0.019(2) 0.018(2) 0.020(2) -0.0034(19) -0.0044(18) 0.0013(18)
C1 0.011(3) 0.017(3) 0.019(3) -0.001(3) 0.003(2) -0.001(3)
C2 0.012(3) 0.015(3) 0.015(3) 0.002(3) 0.004(2) 0.000(3)
C3 0.018(3) 0.015(3) 0.019(3) 0.000(3) 0.002(3) 0.001(3)
C4 0.018(3) 0.017(3) 0.021(3) 0.002(3) 0.000(3) 0.000(3)
C5 0.024(3) 0.019(4) 0.019(3) -0.004(3) -0.002(3) -0.002(3)
C6 0.017(3) 0.010(3) 0.027(4) -0.004(3) 0.003(3) -0.003(3)
C8 0.010(3) 0.019(3) 0.022(3) 0.001(3) 0.000(3) -0.003(3)
C10 0.014(3) 0.020(3) 0.020(3) 0.005(3) 0.003(3) 0.000(3)
C11 0.015(3) 0.023(4) 0.020(3) 0.002(3) 0.001(3) 0.001(3)
C12 0.020(3) 0.017(3) 0.026(4) 0.000(3) 0.007(3) 0.003(3)
C13 0.023(4) 0.023(4) 0.032(4) 0.011(3) 0.000(3) 0.007(3)
C14 0.025(4) 0.025(4) 0.024(3) 0.007(3) -0.007(3) 0.000(3)
C15 0.020(3) 0.024(4) 0.020(3) -0.002(3) 0.000(3) 0.001(3)
Na1 0.0234(14) 0.0181(14) 0.0449(17) 0.0025(12) 0.0035(12) 0.0038(11)
O40 0.028(3) 0.025(3) 0.023(2) -0.002(2) 0.001(2) -0.003(2)
O50 0.032(3) 0.043(3) 0.035(3) -0.005(2) -0.006(2) 0.004(2)
O60 0.066(4) 0.097(6) 0.059(4) -0.013(4) -0.001(3) 0.008(4)

loop_
_atom_type_symbol
_atom_type_description
_atom_type_scat_dispersion_real
_atom_type_scat_dispersion_imag
_atom_type_scat_source
C C 0.0033 0.0016 'International Tables Vol C Tables 4.2.6.8 and 6.1.1.4'
H H 0.0000 0.0000 'International Tables Vol C Tables 4.2.6.8 and 6.1.1.4'
N N 0.0061 0.0033 'International Tables Vol C Tables 4.2.6.8 and 6.1.1.4'
O O 0.0106 0.0060 'International Tables Vol C Tables 4.2.6.8 and 6.1.1.4'
Cl Cl 0.1484 0.1585 'International Tables Vol C Tables 4.2.6.8 and 6.1.1.4'
S S 0.1246 0.1234 'International Tables Vol C Tables 4.2.6.8 and 6.1.1.4'
Na Na 0.0362 0.0249 'International Tables Vol C Tables 4.2.6.8 and 6.1.1.4'

loop_
_geom_angle_atom_site_label_1
_geom_angle_atom_site_label_2
_geom_angle_atom_site_label_3
_geom_angle
_geom_angle_site_symmetry_1
_geom_angle_site_symmetry_3
O2 S1 O1 116.0(3) . .
O2 S1 N1 106.5(3) . .
O1 S1 N1 107.3(3) . .
O2 S1 C1 111.5(3) . .
O1 S1 C1 108.3(3) . .
N1 S1 C1 106.7(3) . .
O2 S1 Na1 75.5(2) . .
O1 S1 Na1 40.58(18) . .
N1 S1 Na1 123.2(2) . .
C1 S1 Na1 125.7(2) . .
S1 N1 H1NA 110(4) . .
S1 N1 H1NB 109(4) . .
H1NA N1 H1NB 106(6) . .
C8 N7 C3 127.9(5) . .
C8 N7 H7N 115(4) . .
C3 N7 H7N 117(4) . .
C8 N9 C10 128.1(5) . .
C8 N9 H9N 116(4) . .
C10 N9 H9N 116(4) . .
S1 O1 Na1 116.9(3) . .
S1 O1 Na1 120.2(2) . 2_655
Na1 O1 Na1 118.16(18) . 2_655
S1 O2 Na1 174.3(3) . 2_645
C2 O4 Na1 100.9(3) . 2_655
C6 C1 C2 120.6(5) . .
C6 C1 S1 125.4(5) . .
C2 C1 S1 114.0(4) . .
O4 C2 C1 122.2(5) . .
O4 C2 C3 121.2(5) . .
C1 C2 C3 116.6(5) . .
O4 C2 Na1 53.9(3) . 2_655
C1 C2 Na1 95.2(3) . 2_655
C3 C2 Na1 122.3(4) . 2_655
C4 C3 N7 124.9(5) . .
C4 C3 C2 121.1(6) . .
N7 C3 C2 113.9(5) . .
C3 C4 C5 121.4(6) . .
C3 C4 H4A 119.3 . .
C5 C4 H4A 119.3 . .
C6 C5 C4 119.4(6) . .
C6 C5 H5A 120.3 . .
C4 C5 H5A 120.3 . .
C5 C6 C1 120.9(6) . .
C5 C6 Cl1 116.5(5) . .
C1 C6 Cl1 122.6(5) . .
O3 C8 N7 124.9(6) . .
O3 C8 N9 123.6(6) . .
N7 C8 N9 111.4(5) . .
N9 C10 C11 118.1(5) . .
N9 C10 C15 124.4(6) . .
C11 C10 C15 117.5(6) . .
C12 C11 C10 121.0(6) . .
C12 C11 Cl2 119.9(5) . .
C10 C11 Cl2 119.0(5) . .
C11 C12 C13 120.6(6) . .
C11 C12 Cl3 120.7(5) . .
C13 C12 Cl3 118.6(5) . .
C14 C13 C12 118.6(6) . .
C14 C13 H13A 120.7 . .
C12 C13 H13A 120.7 . .
C13 C14 C15 122.0(6) . .
C13 C14 H14A 119.0 . .
C15 C14 H14A 119.0 . .
C14 C15 C10 120.2(6) . .
C14 C15 H15A 119.9 . .
C10 C15 H15A 119.9 . .
O2 Na1 O1 82.02(17) 2_655 .
O2 Na1 O4 88.81(17) 2_655 2_645
O1 Na1 O4 169.01(18) . 2_645
O2 Na1 O1 155.31(19) 2_655 2_645
O1 Na1 O1 110.76(14) . 2_645
O4 Na1 O1 75.70(15) 2_645 2_645
O2 Na1 O50 118.30(19) 2_655 3_666
O1 Na1 O50 85.26(17) . 3_666
O4 Na1 O50 104.52(17) 2_645 3_666
O1 Na1 O50 84.60(17) 2_645 3_666
O2 Na1 O60 80.9(2) 2_655 .
O1 Na1 O60 79.6(2) . .
O4 Na1 O60 93.0(2) 2_645 .
O1 Na1 O60 80.8(2) 2_645 .
O50 Na1 O60 153.7(2) 3_666 .
O2 Na1 C2 103.14(18) 2_655 2_645
O1 Na1 C2 164.46(18) . 2_645
O4 Na1 C2 25.27(14) 2_645 2_645
O1 Na1 C2 70.36(16) 2_645 2_645
O50 Na1 C2 79.39(17) 3_666 2_645
O60 Na1 C2 115.5(2) . 2_645
O2 Na1 S1 103.73(14) 2_655 .
O1 Na1 S1 22.53(11) . .
O4 Na1 S1 162.66(15) 2_645 .
O1 Na1 S1 88.36(12) 2_645 .
O50 Na1 S1 80.29(13) 3_666 .
O60 Na1 S1 77.52(17) . .
C2 Na1 S1 151.73(15) 2_645 .
O2 Na1 Na1 156.95(17) 2_655 2_645
O1 Na1 Na1 80.54(14) . 2_645
O4 Na1 Na1 106.57(12) 2_645 2_645
O1 Na1 Na1 30.94(10) 2_645 2_645
O50 Na1 Na1 75.10(14) 3_666 2_645
O60 Na1 Na1 81.2(2) . 2_645
C2 Na1 Na1 97.64(13) 2_645 2_645
S1 Na1 Na1 58.01(8) . 2_645
O2 Na1 Na1 51.56(12) 2_655 2_655
O1 Na1 Na1 30.90(12) . 2_655
O4 Na1 Na1 138.89(14) 2_645 2_655
O1 Na1 Na1 135.80(15) 2_645 2_655
O50 Na1 Na1 104.27(15) 3_666 2_655
O60 Na1 Na1 72.57(18) . 2_655
C2 Na1 Na1 153.44(14) 2_645 2_655
S1 Na1 Na1 52.17(7) . 2_655
Na1 Na1 Na1 108.77(11) 2_645 2_655
H40A O40 H40B 105(7) . .
Na1 O50 H50A 123.8 3_666 .
Na1 O50 H50B 104.7 3_666 .
H50A O50 H50B 104.3 . .
Na1 O60 H60A 111.7 . .
Na1 O60 H60B 125.8 . .
H60A O60 H60B 110.0 . .

loop_
_geom_bond_atom_site_label_1
_geom_bond_atom_site_label_2
_geom_bond_distance
_geom_bond_site_symmetry_2
S1 O2 1.433(5) .
S1 O1 1.450(4) .
S1 N1 1.626(5) .
S1 C1 1.768(6) .
S1 Na1 3.375(3) .
Cl1 C6 1.759(6) .
Cl2 C11 1.742(6) .
Cl3 C12 1.741(6) .
N1 H1NA 0.882(13) .
N1 H1NB 0.877(13) .
N7 C8 1.359(8) .
N7 C3 1.408(8) .
N7 H7N 0.879(13) .
N9 C8 1.385(8) .
N9 C10 1.399(8) .
N9 H9N 0.878(13) .
O1 Na1 2.462(5) .
O1 Na1 2.459(5) 2_655
O2 Na1 2.328(5) 2_645
O3 C8 1.229(7) .
O4 C2 1.298(7) .
O4 Na1 2.457(5) 2_655
C1 C6 1.408(9) .
C1 C2 1.429(8) .
C2 C3 1.435(8) .
C2 Na1 2.987(6) 2_655
C3 C4 1.374(8) .
C4 C5 1.396(9) .
C4 H4A 0.9500 .
C5 C6 1.379(9) .
C5 H5A 0.9500 .
C10 C11 1.409(9) .
C10 C15 1.403(9) .
C11 C12 1.381(9) .
C12 C13 1.388(9) .
C13 C14 1.373(9) .
C13 H13A 0.9500 .
C14 C15 1.381(9) .
C14 H14A 0.9500 .
C15 H15A 0.9500 .
Na1 O2 2.328(5) 2_655
Na1 O4 2.457(5) 2_645
Na1 O1 2.459(5) 2_645
Na1 O50 2.466(5) 3_666
Na1 O60 2.472(7) .
Na1 C2 2.987(6) 2_645
Na1 Na1 4.221(3) 2_645
Na1 Na1 4.221(3) 2_655
O40 H40A 0.841(13) .
O40 H40B 0.838(13) .
O50 Na1 2.465(5) 3_666
O50 H50A 0.8358 .
O50 H50B 0.8383 .
O60 H60A 0.8109 .
O60 H60B 0.8673 .

loop_
_geom_hbond_atom_site_label_D
_geom_hbond_atom_site_label_H
_geom_hbond_atom_site_label_A
_geom_hbond_distance_DH
_geom_hbond_distance_HA
_geom_hbond_distance_DA
_geom_hbond_angle_DHA
_geom_hbond_site_symmetry_A
N1 H1NA O40 0.882(13) 2.08(2) 2.935(7) 164(6) 4_576
N1 H1NB O4 0.877(13) 2.11(5) 2.798(7) 134(5) .
N7 H7N O40 0.879(13) 2.13(2) 2.989(7) 167(6) 4_586
N7 H7N O4 0.879(13) 2.32(6) 2.686(6) 105(5) .
N9 H9N O40 0.878(13) 2.41(3) 3.217(7) 153(6) 4_586
N9 H9N Cl2 0.878(13) 2.45(6) 2.927(5) 115(5) .
O40 H40A O3 0.841(13) 1.974(16) 2.813(6) 176(7) .
O40 H40B O4 0.838(13) 2.18(4) 2.903(6) 145(6) 4_585
O50 H50A N1 0.84 2.27 3.053(7) 156.3 .
O50 H50B O60 0.84 2.02 2.857(9) 179.2 4_576
O60 H60A Cl1 0.81 2.50 3.308(7) 179.4 3_665
O60 H60B O60 0.87 2.13 2.791(13) 132.1 3_665
O60 H60B Cl1 0.87 2.96 3.734(7) 148.8 .

loop_
_geom_torsion_atom_site_label_1
_geom_torsion_atom_site_label_2
_geom_torsion_atom_site_label_3
_geom_torsion_atom_site_label_4
_geom_torsion
_geom_torsion_site_symmetry_1
_geom_torsion_site_symmetry_4
O2 S1 O1 Na1 2.2(4) . .
N1 S1 O1 Na1 121.2(3) . .
C1 S1 O1 Na1 -124.0(3) . .
O2 S1 O1 Na1 157.3(3) . 2_655
N1 S1 O1 Na1 -83.7(3) . 2_655
C1 S1 O1 Na1 31.1(4) . 2_655
Na1 S1 O1 Na1 155.1(4) . 2_655
O1 S1 O2 Na1 -28(3) . 2_645
N1 S1 O2 Na1 -147(3) . 2_645
C1 S1 O2 Na1 97(3) . 2_645
Na1 S1 O2 Na1 -27(3) . 2_645
O2 S1 C1 C6 -14.0(6) . .
O1 S1 C1 C6 114.8(5) . .
N1 S1 C1 C6 -129.9(5) . .
Na1 S1 C1 C6 73.2(6) . .
O2 S1 C1 C2 164.7(4) . .
O1 S1 C1 C2 -66.5(5) . .
N1 S1 C1 C2 48.8(5) . .
Na1 S1 C1 C2 -108.1(4) . .
Na1 O4 C2 C1 70.9(6) 2_655 .
Na1 O4 C2 C3 -109.3(5) 2_655 .
C6 C1 C2 O4 -176.7(5) . .
S1 C1 C2 O4 4.5(7) . .
C6 C1 C2 C3 3.5(8) . .
S1 C1 C2 C3 -175.3(4) . .
C6 C1 C2 Na1 -126.7(5) . 2_655
S1 C1 C2 Na1 54.5(4) . 2_655
C8 N7 C3 C4 -19.2(10) . .
C8 N7 C3 C2 164.2(6) . .
O4 C2 C3 C4 178.1(5) . .
C1 C2 C3 C4 -2.1(8) . .
Na1 C2 C3 C4 113.7(6) 2_655 .
O4 C2 C3 N7 -5.2(8) . .
C1 C2 C3 N7 174.6(5) . .
Na1 C2 C3 N7 -69.5(6) 2_655 .
N7 C3 C4 C5 -176.9(6) . .
C2 C3 C4 C5 -0.5(9) . .
C3 C4 C5 C6 1.8(9) . .
C4 C5 C6 C1 -0.4(9) . .
C4 C5 C6 Cl1 -178.8(4) . .
C2 C1 C6 C5 -2.3(9) . .
S1 C1 C6 C5 176.3(5) . .
C2 C1 C6 Cl1 175.9(4) . .
S1 C1 C6 Cl1 -5.4(8) . .
C3 N7 C8 O3 -2.0(10) . .
C3 N7 C8 N9 178.9(5) . .
C10 N9 C8 O3 3.6(10) . .
C10 N9 C8 N7 -177.2(6) . .
C8 N9 C10 C11 -173.5(6) . .
C8 N9 C10 C15 6.7(10) . .
N9 C10 C11 C12 -179.7(5) . .
C15 C10 C11 C12 0.2(9) . .
N9 C10 C11 Cl2 1.0(8) . .
C15 C10 C11 Cl2 -179.1(5) . .
C10 C11 C12 C13 0.0(9) . .
Cl2 C11 C12 C13 179.3(5) . .
C10 C11 C12 Cl3 178.3(5) . .
Cl2 C11 C12 Cl3 -2.4(7) . .
C11 C12 C13 C14 -0.6(10) . .
Cl3 C12 C13 C14 -178.9(5) . .
C12 C13 C14 C15 0.9(10) . .
C13 C14 C15 C10 -0.7(10) . .
N9 C10 C15 C14 180.0(6) . .
C11 C10 C15 C14 0.1(9) . .
S1 O1 Na1 O2 164.5(3) . 2_655
Na1 O1 Na1 O2 8.87(19) 2_655 2_655
S1 O1 Na1 O4 130.9(9) . 2_645
Na1 O1 Na1 O4 -24.8(11) 2_655 2_645
S1 O1 Na1 O1 6.4(2) . 2_645
Na1 O1 Na1 O1 -149.3(3) 2_655 2_645
S1 O1 Na1 O50 -76.0(3) . 3_666
Na1 O1 Na1 O50 128.3(2) 2_655 3_666
S1 O1 Na1 O60 82.4(3) . .
Na1 O1 Na1 O60 -73.3(2) 2_655 .
S1 O1 Na1 C2 -84.8(7) . 2_645
Na1 O1 Na1 C2 119.5(6) 2_655 2_645
Na1 O1 Na1 S1 -155.6(4) 2_655 .
S1 O1 Na1 Na1 -0.4(3) . 2_645
Na1 O1 Na1 Na1 -156.0(2) 2_655 2_645
S1 O1 Na1 Na1 155.6(4) . 2_655
O2 S1 Na1 O2 166.26(13) . 2_655
O1 S1 Na1 O2 -15.8(3) . 2_655
N1 S1 Na1 O2 -93.3(3) . 2_655
C1 S1 Na1 O2 60.0(3) . 2_655
O2 S1 Na1 O1 -177.9(4) . .
N1 S1 Na1 O1 -77.5(4) . .
C1 S1 Na1 O1 75.8(4) . .
O2 S1 Na1 O4 31.0(5) . 2_645
O1 S1 Na1 O4 -151.1(6) . 2_645
N1 S1 Na1 O4 131.4(5) . 2_645
C1 S1 Na1 O4 -75.2(6) . 2_645
O2 S1 Na1 O1 8.0(2) . 2_645
O1 S1 Na1 O1 -174.0(2) . 2_645
N1 S1 Na1 O1 108.5(3) . 2_645
C1 S1 Na1 O1 -98.2(3) . 2_645
O2 S1 Na1 O50 -76.8(2) . 3_666
O1 S1 Na1 O50 101.2(3) . 3_666
N1 S1 Na1 O50 23.7(3) . 3_666
C1 S1 Na1 O50 177.0(3) . 3_666
O2 S1 Na1 O60 89.0(3) . .
O1 S1 Na1 O60 -93.0(3) . .
N1 S1 Na1 O60 -170.5(3) . .
C1 S1 Na1 O60 -17.2(3) . .
O2 S1 Na1 C2 -32.2(4) . 2_645
O1 S1 Na1 C2 145.7(4) . 2_645
N1 S1 Na1 C2 68.2(4) . 2_645
C1 S1 Na1 C2 -138.5(4) . 2_645
O2 S1 Na1 Na1 1.64(19) . 2_645
O1 S1 Na1 Na1 179.6(3) . 2_645
N1 S1 Na1 Na1 102.1(2) . 2_645
C1 S1 Na1 Na1 -104.6(3) . 2_645
O2 S1 Na1 Na1 166.5(2) . 2_655
O1 S1 Na1 Na1 -15.5(3) . 2_655
N1 S1 Na1 Na1 -93.0(2) . 2_655
C1 S1 Na1 Na1 60.3(3) . 2_655
